data_2227135
loop_
_publ_author_name
'Vafaee, Maryam'
'Amini, Mostafa M.'
'Ng, Seik Weng'

_publ_section_title
;
 Chloridomethyl(2-methylquinolin-8-olato-\k^2^<i>N</i>,<i>O</i>)phenyltin(IV)
;
_journal_coeditor_code XU2800
_journal_issue 8
_journal_name_full 'Acta Crystallographica Section E'
_journal_page_first m965
_journal_paper_doi 10.1107/S1600536810027790
_journal_volume 66
_journal_year 2010
_chemical_formula_iupac '[Sn (C H3) (C6 H5) (C10 H8 N O) Cl]'
_chemical_formula_moiety 'C17 H16 Cl N O Sn'
_chemical_formula_sum 'C17 H16 Cl N O Sn'
_chemical_formula_weight 404.45
_chemical_name_systematic
;
Chloridomethyl(2-methylquinolin-8-olato-\k^2^<i>N</i>,<i>O</i>)phenyltin(IV)
;
_space_group_IT_number 2
_symmetry_cell_setting triclinic
_symmetry_space_group_name_Hall '-P 1'
_symmetry_space_group_name_H-M 'P -1'
_atom_sites_solution_hydrogens geom
_atom_sites_solution_primary direct
_atom_sites_solution_secondary difmap
_audit_creation_method SHELXL-97
_cell_angle_alpha 106.6210(10)
_cell_angle_beta 92.7640(10)
_cell_angle_gamma 95.2560(10)
_cell_formula_units_Z 4
_cell_length_a 8.9728(4)
_cell_length_b 13.1046(6)
_cell_length_c 14.0405(6)
_cell_measurement_reflns_used 9971
_cell_measurement_temperature 100(2)
_cell_measurement_theta_max 28.3
_cell_measurement_theta_min 2.6
_cell_volume 1570.52(12)
_computing_cell_refinement 'SAINT (Bruker, 2009)'
_computing_data_collection 'APEX2 (Bruker, 2009)'
_computing_data_reduction 'SAINT (Bruker, 2009)'
_computing_molecular_graphics 'X-SEED (Barbour, 2001)'
_computing_publication_material 'publCIF (Westrip, 2010)'
_computing_structure_refinement 'SHELXL97 (Sheldrick, 2008)'
_computing_structure_solution 'SHELXS97 (Sheldrick, 2008)'
_diffrn_ambient_temperature 100(2)
_diffrn_measured_fraction_theta_full 0.995
_diffrn_measured_fraction_theta_max 0.995
_diffrn_measurement_device_type 'Bruker SMART APEX diffractometer'
_diffrn_measurement_method '\w scans'
_diffrn_radiation_monochromator graphite
_diffrn_radiation_source 'fine-focus sealed tube'
_diffrn_radiation_type MoK\a
_diffrn_radiation_wavelength 0.71073
_diffrn_reflns_av_R_equivalents 0.0193
_diffrn_reflns_av_sigmaI/netI 0.0260
_diffrn_reflns_limit_h_max 11
_diffrn_reflns_limit_h_min -11
_diffrn_reflns_limit_k_max 17
_diffrn_reflns_limit_k_min -17
_diffrn_reflns_limit_l_max 16
_diffrn_reflns_limit_l_min -18
_diffrn_reflns_number 15157
_diffrn_reflns_theta_full 27.50
_diffrn_reflns_theta_max 27.50
_diffrn_reflns_theta_min 1.52
_diffrn_standards_decay_% 0
_diffrn_standards_interval_count 0
_diffrn_standards_interval_time 0
_diffrn_standards_number 0
_exptl_absorpt_coefficient_mu 1.794
_exptl_absorpt_correction_T_max 0.8409
_exptl_absorpt_correction_T_min 0.5724
_exptl_absorpt_correction_type multi-scan
_exptl_absorpt_process_details '(SADABS; Sheldrick, 1996)'
_exptl_crystal_colour yellow
_exptl_crystal_density_diffrn 1.711
_exptl_crystal_density_method 'not measured'
_exptl_crystal_description block
_exptl_crystal_F_000 800
_exptl_crystal_size_max 0.35
_exptl_crystal_size_mid 0.35
_exptl_crystal_size_min 0.10
_refine_diff_density_max 0.514
_refine_diff_density_min -0.665
_refine_ls_extinction_method none
_refine_ls_goodness_of_fit_ref 1.087
_refine_ls_hydrogen_treatment constr
_refine_ls_matrix_type full
_refine_ls_number_parameters 383
_refine_ls_number_reflns 7186
_refine_ls_number_restraints 0
_refine_ls_restrained_S_all 1.087
_refine_ls_R_factor_all 0.0221
_refine_ls_R_factor_gt 0.0196
_refine_ls_shift/su_max 0.001
_refine_ls_shift/su_mean 0.001
_refine_ls_structure_factor_coef Fsqd
_refine_ls_weighting_details 'calc w=1/[\s^2^(Fo^2^)+(0.0305P)^2^+0.4536P] where P=(Fo^2^+2Fc^2^)/3'
_refine_ls_weighting_scheme calc
_refine_ls_wR_factor_gt 0.0557
_refine_ls_wR_factor_ref 0.0573
_reflns_number_gt 6630
_reflns_number_total 7186
_reflns_threshold_expression I>2\s(I)
_cod_data_source_file xu2800.cif
_cod_data_source_block I
_cod_database_code 2227135
_cod_database_fobs_code 2227135

loop_
_symmetry_equiv_pos_as_xyz
'x, y, z'
'-x, -y, -z'

loop_
_atom_site_type_symbol
_atom_site_label
_atom_site_fract_x
_atom_site_fract_y
_atom_site_fract_z
_atom_site_U_iso_or_equiv
_atom_site_adp_type
_atom_site_calc_flag
_atom_site_refinement_flags
_atom_site_occupancy
_atom_site_disorder_assembly
_atom_site_disorder_group
Sn Sn1 0.861340(14) 0.615377(9) 0.290747(9) 0.01263(4) Uani d . 1 . .
Sn Sn2 0.799527(14) 0.832410(9) 0.702160(9) 0.01230(4) Uani d . 1 . .
Cl Cl1 1.10698(5) 0.72185(4) 0.30174(4) 0.02216(11) Uani d . 1 . .
Cl Cl2 0.84380(6) 0.68692(4) 0.55666(4) 0.01948(10) Uani d . 1 . .
O O1 0.88484(15) 0.56320(11) 0.14165(10) 0.0167(3) Uani d . 1 . .
O O2 0.92261(15) 0.75531(11) 0.77964(10) 0.0158(3) Uani d . 1 . .
N N1 0.63791(18) 0.49944(12) 0.22228(12) 0.0135(3) Uani d . 1 . .
N N2 0.78441(18) 0.92597(12) 0.87127(12) 0.0143(3) Uani d . 1 . .
C C1 0.9407(3) 0.50330(17) 0.35798(16) 0.0225(4) Uani d . 1 . .
H H1A 0.8590 0.4744 0.3899 0.034 Uiso calc R 1 . .
H H1B 1.0232 0.5388 0.4082 0.034 Uiso calc R 1 . .
H H1C 0.9768 0.4447 0.3070 0.034 Uiso calc R 1 . .
C C2 0.7376(2) 0.75143(15) 0.33138(14) 0.0136(4) Uani d . 1 . .
C C3 0.5837(2) 0.74372(15) 0.30636(14) 0.0154(4) Uani d . 1 . .
H H3 0.5317 0.6762 0.2704 0.018 Uiso calc R 1 . .
C C4 0.5052(2) 0.83317(16) 0.33318(15) 0.0186(4) Uani d . 1 . .
H H4 0.4004 0.8264 0.3157 0.022 Uiso calc R 1 . .
C C5 0.5804(2) 0.93240(16) 0.38556(16) 0.0200(4) Uani d . 1 . .
H H5 0.5274 0.9938 0.4034 0.024 Uiso calc R 1 . .
C C6 0.7327(2) 0.94134(16) 0.41155(16) 0.0205(4) Uani d . 1 . .
H H6 0.7842 1.0089 0.4480 0.025 Uiso calc R 1 . .
C C7 0.8110(2) 0.85155(15) 0.38452(15) 0.0181(4) Uani d . 1 . .
H H7 0.9157 0.8586 0.4025 0.022 Uiso calc R 1 . .
C C8 0.6448(2) 0.46140(14) 0.12108(14) 0.0128(4) Uani d . 1 . .
C C9 0.7758(2) 0.49533(14) 0.08082(14) 0.0131(4) Uani d . 1 . .
C C10 0.7884(2) 0.45633(15) -0.02044(14) 0.0150(4) Uani d . 1 . .
H H10 0.8756 0.4781 -0.0485 0.018 Uiso calc R 1 . .
C C11 0.6728(2) 0.38445(15) -0.08252(15) 0.0168(4) Uani d . 1 . .
H H11 0.6850 0.3569 -0.1517 0.020 Uiso calc R 1 . .
C C12 0.5437(2) 0.35347(15) -0.04558(15) 0.0164(4) Uani d . 1 . .
H H12 0.4661 0.3064 -0.0890 0.020 Uiso calc R 1 . .
C C13 0.5265(2) 0.39227(14) 0.05808(14) 0.0141(4) Uani d . 1 . .
C C14 0.3962(2) 0.36966(15) 0.10369(15) 0.0167(4) Uani d . 1 . .
H H14 0.3118 0.3265 0.0641 0.020 Uiso calc R 1 . .
C C15 0.3902(2) 0.40939(15) 0.20431(15) 0.0172(4) Uani d . 1 . .
H H15 0.3016 0.3944 0.2345 0.021 Uiso calc R 1 . .
C C16 0.5159(2) 0.47280(14) 0.26363(14) 0.0154(4) Uani d . 1 . .
C C17 0.5142(3) 0.50856(17) 0.37524(15) 0.0223(4) Uani d . 1 . .
H H17A 0.5913 0.5692 0.4034 0.033 Uiso calc R 1 . .
H H17B 0.5348 0.4493 0.4017 0.033 Uiso calc R 1 . .
H H17C 0.4154 0.5305 0.3934 0.033 Uiso calc R 1 . .
C C18 0.9310(3) 0.95753(17) 0.66836(16) 0.0246(5) Uani d . 1 . .
H H18A 0.8988 1.0265 0.7049 0.037 Uiso calc R 1 . .
H H18B 0.9184 0.9484 0.5966 0.037 Uiso calc R 1 . .
H H18C 1.0369 0.9558 0.6879 0.037 Uiso calc R 1 . .
C C19 0.5611(2) 0.80153(14) 0.67682(15) 0.0143(4) Uani d . 1 . .
C C20 0.5010(2) 0.78133(15) 0.57891(15) 0.0184(4) Uani d . 1 . .
H H20 0.5660 0.7825 0.5277 0.022 Uiso calc R 1 . .
C C21 0.3465(2) 0.75946(16) 0.55562(17) 0.0225(4) Uani d . 1 . .
H H21 0.3064 0.7477 0.4890 0.027 Uiso calc R 1 . .
C C22 0.2512(2) 0.75486(16) 0.62948(18) 0.0237(5) Uani d . 1 . .
H H22 0.1459 0.7388 0.6135 0.028 Uiso calc R 1 . .
C C23 0.3109(2) 0.77407(16) 0.72750(17) 0.0225(4) Uani d . 1 . .
H H23 0.2461 0.7703 0.7782 0.027 Uiso calc R 1 . .
C C24 0.4646(2) 0.79866(15) 0.75122(15) 0.0172(4) Uani d . 1 . .
H H24 0.5042 0.8136 0.8184 0.021 Uiso calc R 1 . .
C C25 0.8496(2) 0.87232(14) 0.92987(14) 0.0135(4) Uani d . 1 . .
C C26 0.9237(2) 0.78282(14) 0.87912(14) 0.0135(4) Uani d . 1 . .
C C27 0.9918(2) 0.72626(15) 0.93489(15) 0.0165(4) Uani d . 1 . .
H H27 1.0450 0.6681 0.9029 0.020 Uiso calc R 1 . .
C C28 0.9827(2) 0.75434(16) 1.03909(16) 0.0191(4) Uani d . 1 . .
H H28 1.0289 0.7136 1.0760 0.023 Uiso calc R 1 . .
C C29 0.9091(2) 0.83888(16) 1.08871(15) 0.0195(4) Uani d . 1 . .
H H29 0.9029 0.8555 1.1587 0.023 Uiso calc R 1 . .
C C30 0.8425(2) 0.90100(15) 1.03417(15) 0.0169(4) Uani d . 1 . .
C C31 0.7673(3) 0.99163(17) 1.07720(16) 0.0224(4) Uani d . 1 . .
H H31 0.7585 1.0144 1.1471 0.027 Uiso calc R 1 . .
C C32 0.7074(3) 1.04612(16) 1.01742(16) 0.0238(5) Uani d . 1 . .
H H32 0.6591 1.1079 1.0465 0.029 Uiso calc R 1 . .
C C33 0.7165(2) 1.01183(15) 0.91330(16) 0.0183(4) Uani d . 1 . .
C C34 0.6501(3) 1.07147(16) 0.84782(16) 0.0236(5) Uani d . 1 . .
H H34A 0.6122 1.0208 0.7834 0.035 Uiso calc R 1 . .
H H34B 0.7274 1.1243 0.8374 0.035 Uiso calc R 1 . .
H H34C 0.5673 1.1083 0.8799 0.035 Uiso calc R 1 . .

loop_
_atom_site_aniso_label
_atom_site_aniso_U_11
_atom_site_aniso_U_22
_atom_site_aniso_U_33
_atom_site_aniso_U_12
_atom_site_aniso_U_13
_atom_site_aniso_U_23
Sn1 0.01233(7) 0.01319(7) 0.01122(7) 0.00009(5) 0.00001(5) 0.00230(5)
Sn2 0.01178(7) 0.01214(7) 0.01252(7) -0.00020(5) -0.00045(5) 0.00358(5)
Cl1 0.0134(2) 0.0269(2) 0.0216(2) -0.00386(18) 0.00076(19) 0.0016(2)
Cl2 0.0179(2) 0.0228(2) 0.0148(2) 0.00503(18) -0.00028(18) 0.00032(18)
O1 0.0135(7) 0.0210(7) 0.0127(7) -0.0030(5) -0.0001(5) 0.0020(5)
O2 0.0170(7) 0.0169(6) 0.0134(7) 0.0048(5) 0.0000(5) 0.0039(5)
N1 0.0143(8) 0.0120(7) 0.0134(8) -0.0001(6) -0.0004(6) 0.0029(6)
N2 0.0139(8) 0.0129(7) 0.0150(8) -0.0003(6) -0.0014(6) 0.0033(6)
C1 0.0281(12) 0.0199(10) 0.0209(10) 0.0087(8) 0.0003(9) 0.0066(8)
C2 0.0159(9) 0.0151(8) 0.0106(8) 0.0011(7) 0.0016(7) 0.0053(7)
C3 0.0177(10) 0.0154(9) 0.0129(9) -0.0011(7) -0.0019(7) 0.0053(7)
C4 0.0166(10) 0.0205(9) 0.0211(10) 0.0027(8) -0.0005(8) 0.0099(8)
C5 0.0250(11) 0.0164(9) 0.0210(10) 0.0049(8) 0.0034(8) 0.0080(8)
C6 0.0232(11) 0.0142(9) 0.0219(10) -0.0026(8) 0.0009(8) 0.0031(8)
C7 0.0170(10) 0.0168(9) 0.0187(10) -0.0025(7) 0.0010(8) 0.0038(8)
C8 0.0138(9) 0.0107(8) 0.0139(9) 0.0029(7) -0.0002(7) 0.0031(7)
C9 0.0140(9) 0.0127(8) 0.0120(9) 0.0022(7) -0.0007(7) 0.0028(7)
C10 0.0125(9) 0.0189(9) 0.0146(9) 0.0037(7) 0.0017(7) 0.0057(7)
C11 0.0205(10) 0.0160(9) 0.0125(9) 0.0053(7) -0.0008(7) 0.0013(7)
C12 0.0175(10) 0.0134(8) 0.0160(9) 0.0006(7) -0.0038(8) 0.0018(7)
C13 0.0151(9) 0.0105(8) 0.0161(9) 0.0026(7) -0.0008(7) 0.0030(7)
C14 0.0149(9) 0.0126(8) 0.0215(10) -0.0025(7) -0.0040(8) 0.0055(7)
C15 0.0164(10) 0.0155(9) 0.0210(10) -0.0015(7) 0.0025(8) 0.0086(8)
C16 0.0177(10) 0.0117(8) 0.0166(9) 0.0005(7) 0.0031(8) 0.0041(7)
C17 0.0251(11) 0.0218(10) 0.0180(10) -0.0035(8) 0.0054(8) 0.0040(8)
C18 0.0296(12) 0.0213(10) 0.0218(11) -0.0083(9) 0.0000(9) 0.0084(8)
C19 0.0130(9) 0.0103(8) 0.0183(9) 0.0005(7) -0.0015(7) 0.0026(7)
C20 0.0198(10) 0.0158(9) 0.0195(10) 0.0021(7) -0.0016(8) 0.0055(8)
C21 0.0195(11) 0.0199(10) 0.0255(11) 0.0028(8) -0.0081(9) 0.0041(8)
C22 0.0123(10) 0.0190(9) 0.0360(12) 0.0021(8) -0.0020(9) 0.0023(9)
C23 0.0174(10) 0.0168(9) 0.0314(12) 0.0027(8) 0.0072(9) 0.0029(8)
C24 0.0179(10) 0.0138(8) 0.0186(10) 0.0022(7) 0.0014(8) 0.0023(7)
C25 0.0130(9) 0.0119(8) 0.0145(9) -0.0027(7) -0.0030(7) 0.0041(7)
C26 0.0100(9) 0.0134(8) 0.0166(9) -0.0023(7) -0.0001(7) 0.0050(7)
C27 0.0154(10) 0.0158(9) 0.0189(10) 0.0013(7) 0.0004(8) 0.0063(7)
C28 0.0192(10) 0.0190(9) 0.0203(10) -0.0002(8) -0.0037(8) 0.0094(8)
C29 0.0237(11) 0.0209(9) 0.0127(9) -0.0016(8) -0.0025(8) 0.0046(7)
C30 0.0187(10) 0.0151(9) 0.0148(9) -0.0010(7) -0.0014(8) 0.0021(7)
C31 0.0275(12) 0.0201(10) 0.0157(10) 0.0037(8) -0.0014(8) -0.0009(8)
C32 0.0280(12) 0.0176(9) 0.0212(11) 0.0072(8) -0.0013(9) -0.0024(8)
C33 0.0180(10) 0.0122(8) 0.0224(10) 0.0014(7) -0.0038(8) 0.0026(7)
C34 0.0309(12) 0.0163(9) 0.0235(11) 0.0086(8) -0.0032(9) 0.0048(8)

loop_
_atom_type_symbol
_atom_type_description
_atom_type_scat_dispersion_real
_atom_type_scat_dispersion_imag
_atom_type_scat_source
C C 0.0033 0.0016 'International Tables Vol C Tables 4.2.6.8 and 6.1.1.4'
H H 0.0000 0.0000 'International Tables Vol C Tables 4.2.6.8 and 6.1.1.4'
N N 0.0061 0.0033 'International Tables Vol C Tables 4.2.6.8 and 6.1.1.4'
O O 0.0106 0.0060 'International Tables Vol C Tables 4.2.6.8 and 6.1.1.4'
Cl Cl 0.1484 0.1585 'International Tables Vol C Tables 4.2.6.8 and 6.1.1.4'
Sn Sn -0.6537 1.4246 'International Tables Vol C Tables 4.2.6.8 and 6.1.1.4'

loop_
_geom_angle_atom_site_label_1
_geom_angle_atom_site_label_2
_geom_angle_atom_site_label_3
_geom_angle_site_symmetry_1
_geom_angle_site_symmetry_3
_geom_angle
_geom_angle_publ_flag
O1 Sn1 C1 . . 108.71(7) ?
O1 Sn1 C2 . . 112.83(6) ?
C1 Sn1 C2 . . 137.69(8) ?
O1 Sn1 N1 . . 75.16(5) ?
C1 Sn1 N1 . . 91.64(7) ?
C2 Sn1 N1 . . 91.31(6) ?
O1 Sn1 Cl1 . . 85.61(4) ?
C1 Sn1 Cl1 . . 95.99(7) ?
C2 Sn1 Cl1 . . 94.87(5) ?
N1 Sn1 Cl1 . . 160.71(4) ?
O2 Sn2 C18 . . 112.03(8) ?
O2 Sn2 C19 . . 122.67(7) ?
C18 Sn2 C19 . . 124.82(8) ?
O2 Sn2 N2 . . 74.98(5) ?
C18 Sn2 N2 . . 95.47(7) ?
C19 Sn2 N2 . . 91.97(7) ?
O2 Sn2 Cl2 . . 84.65(4) ?
C18 Sn2 Cl2 . . 98.01(6) ?
C19 Sn2 Cl2 . . 93.80(5) ?
N2 Sn2 Cl2 . . 158.67(4) ?
C9 O1 Sn1 . . 119.74(12) ?
C26 O2 Sn2 . . 119.64(11) ?
C16 N1 C8 . . 119.70(17) ?
C16 N1 Sn1 . . 131.88(13) ?
C8 N1 Sn1 . . 108.34(12) ?
C33 N2 C25 . . 119.66(17) ?
C33 N2 Sn2 . . 130.84(14) ?
C25 N2 Sn2 . . 109.28(12) ?
Sn1 C1 H1A . . 109.5 ?
Sn1 C1 H1B . . 109.5 ?
H1A C1 H1B . . 109.5 ?
Sn1 C1 H1C . . 109.5 ?
H1A C1 H1C . . 109.5 ?
H1B C1 H1C . . 109.5 ?
C7 C2 C3 . . 118.14(17) ?
C7 C2 Sn1 . . 119.86(14) ?
C3 C2 Sn1 . . 122.00(13) ?
C4 C3 C2 . . 121.18(18) ?
C4 C3 H3 . . 119.4 ?
C2 C3 H3 . . 119.4 ?
C5 C4 C3 . . 119.90(19) ?
C5 C4 H4 . . 120.1 ?
C3 C4 H4 . . 120.1 ?
C6 C5 C4 . . 119.67(19) ?
C6 C5 H5 . . 120.2 ?
C4 C5 H5 . . 120.2 ?
C5 C6 C7 . . 120.25(19) ?
C5 C6 H6 . . 119.9 ?
C7 C6 H6 . . 119.9 ?
C2 C7 C6 . . 120.86(19) ?
C2 C7 H7 . . 119.6 ?
C6 C7 H7 . . 119.6 ?
N1 C8 C9 . . 117.15(17) ?
N1 C8 C13 . . 122.24(17) ?
C9 C8 C13 . . 120.61(17) ?
O1 C9 C10 . . 121.69(17) ?
O1 C9 C8 . . 119.60(17) ?
C10 C9 C8 . . 118.71(17) ?
C9 C10 C11 . . 120.56(18) ?
C9 C10 H10 . . 119.7 ?
C11 C10 H10 . . 119.7 ?
C12 C11 C10 . . 121.57(18) ?
C12 C11 H11 . . 119.2 ?
C10 C11 H11 . . 119.2 ?
C11 C12 C13 . . 119.45(18) ?
C11 C12 H12 . . 120.3 ?
C13 C12 H12 . . 120.3 ?
C14 C13 C8 . . 116.55(18) ?
C14 C13 C12 . . 124.39(18) ?
C8 C13 C12 . . 119.03(18) ?
C15 C14 C13 . . 120.41(18) ?
C15 C14 H14 . . 119.8 ?
C13 C14 H14 . . 119.8 ?
C14 C15 C16 . . 120.02(18) ?
C14 C15 H15 . . 120.0 ?
C16 C15 H15 . . 120.0 ?
N1 C16 C15 . . 120.90(18) ?
N1 C16 C17 . . 119.13(18) ?
C15 C16 C17 . . 119.96(18) ?
C16 C17 H17A . . 109.5 ?
C16 C17 H17B . . 109.5 ?
H17A C17 H17B . . 109.5 ?
C16 C17 H17C . . 109.5 ?
H17A C17 H17C . . 109.5 ?
H17B C17 H17C . . 109.5 ?
Sn2 C18 H18A . . 109.5 ?
Sn2 C18 H18B . . 109.5 ?
H18A C18 H18B . . 109.5 ?
Sn2 C18 H18C . . 109.5 ?
H18A C18 H18C . . 109.5 ?
H18B C18 H18C . . 109.5 ?
C20 C19 C24 . . 119.20(18) ?
C20 C19 Sn2 . . 116.76(15) ?
C24 C19 Sn2 . . 124.03(14) ?
C21 C20 C19 . . 120.5(2) ?
C21 C20 H20 . . 119.7 ?
C19 C20 H20 . . 119.7 ?
C22 C21 C20 . . 120.1(2) ?
C22 C21 H21 . . 119.9 ?
C20 C21 H21 . . 119.9 ?
C21 C22 C23 . . 119.53(19) ?
C21 C22 H22 . . 120.2 ?
C23 C22 H22 . . 120.2 ?
C24 C23 C22 . . 120.4(2) ?
C24 C23 H23 . . 119.8 ?
C22 C23 H23 . . 119.8 ?
C23 C24 C19 . . 120.24(19) ?
C23 C24 H24 . . 119.9 ?
C19 C24 H24 . . 119.9 ?
N2 C25 C30 . . 122.83(17) ?
N2 C25 C26 . . 116.11(17) ?
C30 C25 C26 . . 121.05(17) ?
O2 C26 C27 . . 122.30(17) ?
O2 C26 C25 . . 119.32(17) ?
C27 C26 C25 . . 118.38(17) ?
C26 C27 C28 . . 120.38(18) ?
C26 C27 H27 . . 119.8 ?
C28 C27 H27 . . 119.8 ?
C29 C28 C27 . . 121.87(18) ?
C29 C28 H28 . . 119.1 ?
C27 C28 H28 . . 119.1 ?
C28 C29 C30 . . 119.20(18) ?
C28 C29 H29 . . 120.4 ?
C30 C29 H29 . . 120.4 ?
C25 C30 C29 . . 119.07(18) ?
C25 C30 C31 . . 116.50(18) ?
C29 C30 C31 . . 124.43(19) ?
C32 C31 C30 . . 119.56(19) ?
C32 C31 H31 . . 120.2 ?
C30 C31 H31 . . 120.2 ?
C31 C32 C33 . . 120.92(19) ?
C31 C32 H32 . . 119.5 ?
C33 C32 H32 . . 119.5 ?
N2 C33 C32 . . 120.46(19) ?
N2 C33 C34 . . 118.72(18) ?
C32 C33 C34 . . 120.82(18) ?
C33 C34 H34A . . 109.5 ?
C33 C34 H34B . . 109.5 ?
H34A C34 H34B . . 109.5 ?
C33 C34 H34C . . 109.5 ?
H34A C34 H34C . . 109.5 ?
H34B C34 H34C . . 109.5 ?

loop_
_geom_bond_atom_site_label_1
_geom_bond_atom_site_label_2
_geom_bond_site_symmetry_2
_geom_bond_distance
_geom_bond_publ_flag
Sn1 C1 . 2.116(2) ?
Sn1 C2 . 2.140(2) ?
Sn1 N1 . 2.382(2) ?
Sn1 O1 . 2.0360(10) ?
Sn1 Cl1 . 2.4717(5) ?
Sn2 C18 . 2.110(2) ?
Sn2 C19 . 2.134(2) ?
Sn2 N2 . 2.357(2) ?
Sn2 O2 . 2.0350(10) ?
Sn2 Cl2 . 2.4403(5) ?
O1 C9 . 1.343(2) ?
O2 C26 . 1.338(2) ?
N1 C16 . 1.328(3) ?
N1 C8 . 1.371(2) ?
N2 C33 . 1.329(2) ?
N2 C25 . 1.369(2) ?
C1 H1A . 0.9800 ?
C1 H1B . 0.9800 ?
C1 H1C . 0.9800 ?
C2 C7 . 1.395(3) ?
C2 C3 . 1.395(3) ?
C3 C4 . 1.392(3) ?
C3 H3 . 0.9500 ?
C4 C5 . 1.390(3) ?
C4 H4 . 0.9500 ?
C5 C6 . 1.383(3) ?
C5 H5 . 0.9500 ?
C6 C7 . 1.394(3) ?
C6 H6 . 0.9500 ?
C7 H7 . 0.9500 ?
C8 C9 . 1.419(3) ?
C8 C13 . 1.416(3) ?
C9 C10 . 1.380(3) ?
C10 C11 . 1.409(3) ?
C10 H10 . 0.9500 ?
C11 C12 . 1.367(3) ?
C11 H11 . 0.9500 ?
C12 C13 . 1.419(3) ?
C12 H12 . 0.9500 ?
C13 C14 . 1.409(3) ?
C14 C15 . 1.364(3) ?
C14 H14 . 0.9500 ?
C15 C16 . 1.414(3) ?
C15 H15 . 0.9500 ?
C16 C17 . 1.503(3) ?
C17 H17A . 0.9800 ?
C17 H17B . 0.9800 ?
C17 H17C . 0.9800 ?
C18 H18A . 0.9800 ?
C18 H18B . 0.9800 ?
C18 H18C . 0.9800 ?
C19 C20 . 1.394(3) ?
C19 C24 . 1.395(3) ?
C20 C21 . 1.393(3) ?
C20 H20 . 0.9500 ?
C21 C22 . 1.387(3) ?
C21 H21 . 0.9500 ?
C22 C23 . 1.397(3) ?
C22 H22 . 0.9500 ?
C23 C24 . 1.389(3) ?
C23 H23 . 0.9500 ?
C24 H24 . 0.9500 ?
C25 C30 . 1.410(3) ?
C25 C26 . 1.427(3) ?
C26 C27 . 1.380(3) ?
C27 C28 . 1.411(3) ?
C27 H27 . 0.9500 ?
C28 C29 . 1.374(3) ?
C28 H28 . 0.9500 ?
C29 C30 . 1.417(3) ?
C29 H29 . 0.9500 ?
C30 C31 . 1.416(3) ?
C31 C32 . 1.368(3) ?
C31 H31 . 0.9500 ?
C32 C33 . 1.410(3) ?
C32 H32 . 0.9500 ?
C33 C34 . 1.501(3) ?
C34 H34A . 0.9800 ?
C34 H34B . 0.9800 ?
C34 H34C . 0.9800 ?

loop_
_geom_hbond_atom_site_label_D
_geom_hbond_atom_site_label_H
_geom_hbond_atom_site_label_A
_geom_hbond_site_symmetry_A
_geom_hbond_distance_DH
_geom_hbond_distance_HA
_geom_hbond_distance_DA
_geom_hbond_angle_DHA
_geom_hbond_publ_flag
C4 H4 Cl1 1_455 0.95 2.83 3.6898(19) 152 y
C22 H22 Cl2 1_455 0.95 2.76 3.705(2) 177 y
C10 H10 O1 2_765 0.95 2.59 3.454(2) 152 y

loop_
_geom_torsion_atom_site_label_1
_geom_torsion_atom_site_label_2
_geom_torsion_atom_site_label_3
_geom_torsion_atom_site_label_4
_geom_torsion_site_symmetry_1
_geom_torsion_site_symmetry_2
_geom_torsion_site_symmetry_3
_geom_torsion_site_symmetry_4
_geom_torsion
_geom_torsion_publ_flag
C1 Sn1 O1 C9 . . . . 86.63(15) ?
C2 Sn1 O1 C9 . . . . -85.08(14) ?
N1 Sn1 O1 C9 . . . . -0.01(13) ?
Cl1 Sn1 O1 C9 . . . . -178.52(13) ?
C18 Sn2 O2 C26 . . . . 96.62(15) ?
C19 Sn2 O2 C26 . . . . -75.80(15) ?
N2 Sn2 O2 C26 . . . . 6.74(13) ?
Cl2 Sn2 O2 C26 . . . . -166.89(13) ?
O1 Sn1 N1 C16 . . . . -177.13(18) ?
C1 Sn1 N1 C16 . . . . 73.95(18) ?
C2 Sn1 N1 C16 . . . . -63.84(17) ?
Cl1 Sn1 N1 C16 . . . . -172.62(12) ?
O1 Sn1 N1 C8 . . . . -0.49(11) ?
C1 Sn1 N1 C8 . . . . -109.41(13) ?
C2 Sn1 N1 C8 . . . . 112.81(12) ?
Cl1 Sn1 N1 C8 . . . . 4.0(2) ?
O2 Sn2 N2 C33 . . . . 178.56(19) ?
C18 Sn2 N2 C33 . . . . 67.19(19) ?
C19 Sn2 N2 C33 . . . . -58.07(18) ?
Cl2 Sn2 N2 C33 . . . . -163.77(13) ?
O2 Sn2 N2 C25 . . . . -6.99(12) ?
C18 Sn2 N2 C25 . . . . -118.37(14) ?
C19 Sn2 N2 C25 . . . . 116.37(13) ?
Cl2 Sn2 N2 C25 . . . . 10.7(2) ?
O1 Sn1 C2 C7 . . . . -109.70(15) ?
C1 Sn1 C2 C7 . . . . 82.00(19) ?
N1 Sn1 C2 C7 . . . . 175.87(15) ?
Cl1 Sn1 C2 C7 . . . . -22.43(15) ?
O1 Sn1 C2 C3 . . . . 70.31(16) ?
C1 Sn1 C2 C3 . . . . -97.99(18) ?
N1 Sn1 C2 C3 . . . . -4.12(16) ?
Cl1 Sn1 C2 C3 . . . . 157.58(15) ?
C7 C2 C3 C4 . . . . 0.2(3) ?
Sn1 C2 C3 C4 . . . . -179.81(15) ?
C2 C3 C4 C5 . . . . 0.2(3) ?
C3 C4 C5 C6 . . . . -0.6(3) ?
C4 C5 C6 C7 . . . . 0.6(3) ?
C3 C2 C7 C6 . . . . -0.2(3) ?
Sn1 C2 C7 C6 . . . . 179.83(15) ?
C5 C6 C7 C2 . . . . -0.2(3) ?
C16 N1 C8 C9 . . . . 178.02(17) ?
Sn1 N1 C8 C9 . . . . 0.90(19) ?
C16 N1 C8 C13 . . . . -1.2(3) ?
Sn1 N1 C8 C13 . . . . -178.32(14) ?
Sn1 O1 C9 C10 . . . . -178.73(13) ?
Sn1 O1 C9 C8 . . . . 0.5(2) ?
N1 C8 C9 O1 . . . . -1.0(3) ?
C13 C8 C9 O1 . . . . 178.21(16) ?
N1 C8 C9 C10 . . . . 178.27(16) ?
C13 C8 C9 C10 . . . . -2.5(3) ?
O1 C9 C10 C11 . . . . 179.46(17) ?
C8 C9 C10 C11 . . . . 0.2(3) ?
C9 C10 C11 C12 . . . . 1.9(3) ?
C10 C11 C12 C13 . . . . -1.6(3) ?
N1 C8 C13 C14 . . . . 4.0(3) ?
C9 C8 C13 C14 . . . . -175.16(16) ?
N1 C8 C13 C12 . . . . -178.03(16) ?
C9 C8 C13 C12 . . . . 2.8(3) ?
C11 C12 C13 C14 . . . . 177.05(18) ?
C11 C12 C13 C8 . . . . -0.7(3) ?
C8 C13 C14 C15 . . . . -3.0(3) ?
C12 C13 C14 C15 . . . . 179.17(18) ?
C13 C14 C15 C16 . . . . -0.6(3) ?
C8 N1 C16 C15 . . . . -2.7(3) ?
Sn1 N1 C16 C15 . . . . 173.62(13) ?
C8 N1 C16 C17 . . . . 175.68(17) ?
Sn1 N1 C16 C17 . . . . -8.0(3) ?
C14 C15 C16 N1 . . . . 3.7(3) ?
C14 C15 C16 C17 . . . . -174.72(18) ?
O2 Sn2 C19 C20 . . . . -129.96(13) ?
C18 Sn2 C19 C20 . . . . 58.60(17) ?
N2 Sn2 C19 C20 . . . . 156.66(14) ?
Cl2 Sn2 C19 C20 . . . . -43.89(14) ?
O2 Sn2 C19 C24 . . . . 48.84(17) ?
C18 Sn2 C19 C24 . . . . -122.60(16) ?
N2 Sn2 C19 C24 . . . . -24.54(16) ?
Cl2 Sn2 C19 C24 . . . . 134.91(15) ?
C24 C19 C20 C21 . . . . 0.6(3) ?
Sn2 C19 C20 C21 . . . . 179.43(14) ?
C19 C20 C21 C22 . . . . -1.7(3) ?
C20 C21 C22 C23 . . . . 1.1(3) ?
C21 C22 C23 C24 . . . . 0.6(3) ?
C22 C23 C24 C19 . . . . -1.7(3) ?
C20 C19 C24 C23 . . . . 1.1(3) ?
Sn2 C19 C24 C23 . . . . -177.64(14) ?
C33 N2 C25 C30 . . . . 3.0(3) ?
Sn2 N2 C25 C30 . . . . -172.16(15) ?
C33 N2 C25 C26 . . . . -178.34(17) ?
Sn2 N2 C25 C26 . . . . 6.5(2) ?
Sn2 O2 C26 C27 . . . . 173.01(14) ?
Sn2 O2 C26 C25 . . . . -5.7(2) ?
N2 C25 C26 O2 . . . . -1.5(3) ?
C30 C25 C26 O2 . . . . 177.18(17) ?
N2 C25 C26 C27 . . . . 179.74(17) ?
C30 C25 C26 C27 . . . . -1.6(3) ?
O2 C26 C27 C28 . . . . -176.31(18) ?
C25 C26 C27 C28 . . . . 2.4(3) ?
C26 C27 C28 C29 . . . . -1.1(3) ?
C27 C28 C29 C30 . . . . -1.1(3) ?
N2 C25 C30 C29 . . . . 178.00(18) ?
C26 C25 C30 C29 . . . . -0.6(3) ?
N2 C25 C30 C31 . . . . -1.9(3) ?
C26 C25 C30 C31 . . . . 179.53(18) ?
C28 C29 C30 C25 . . . . 1.9(3) ?
C28 C29 C30 C31 . . . . -178.2(2) ?
C25 C30 C31 C32 . . . . -0.4(3) ?
C29 C30 C31 C32 . . . . 179.8(2) ?
C30 C31 C32 C33 . . . . 1.5(3) ?
C25 N2 C33 C32 . . . . -1.8(3) ?
Sn2 N2 C33 C32 . . . . 172.16(15) ?
C25 N2 C33 C34 . . . . 178.06(18) ?
Sn2 N2 C33 C34 . . . . -8.0(3) ?
C31 C32 C33 N2 . . . . -0.4(3) ?
C31 C32 C33 C34 . . . . 179.7(2) ?
